data_7210929
loop_
_publ_author_name
'Akhuli, Bidyut'
'Ghosh, Tamal Kanti'
'Ghosh, Pradyut'

_publ_section_title
;
 Effect of coordinating (--CN) vs. non-coordinating (--F) substituents in
 3-pyridyl urea receptors toward second sphere sulfate recognition:
 selective crystallisation of CuSO4 from mixtures of competing
 anions/cations
;
_journal_issue 45
_journal_name_full CrystEngComm
_journal_page_first 9472
_journal_paper_doi 10.1039/c3ce40974k
_journal_volume 15
_journal_year 2013
_chemical_formula_sum 'C32 H40 Co N10 O14 S'
_chemical_formula_weight 879.73
_chemical_name_systematic
; 
 ? 
;
_space_group_IT_number 15
_symmetry_cell_setting monoclinic
_symmetry_space_group_name_Hall '-C 2yc'
_symmetry_space_group_name_H-M 'C 1 2/c 1'
_atom_sites_solution_hydrogens geom
_atom_sites_solution_primary direct
_atom_sites_solution_secondary difmap
_audit_creation_method SHELXL-97
_cell_angle_alpha 90.00
_cell_angle_beta 94.254(2)
_cell_angle_gamma 90.00
_cell_formula_units_Z 4
_cell_length_a 30.708(2)
_cell_length_b 6.6182(5)
_cell_length_c 19.1423(15)
_cell_measurement_reflns_used 3652
_cell_measurement_temperature 150(2)
_cell_measurement_theta_max 24.08
_cell_measurement_theta_min 2.43
_cell_volume 3879.6(5)
_computing_cell_refinement 'Bruker SAINT'
_computing_data_collection 'Bruker APEX2'
_computing_data_reduction 'Bruker SAINT'
_computing_molecular_graphics 'MERCURY 3.1'
_computing_publication_material 'ORTEP 3v.2'
_computing_structure_refinement 'SHELXL-97 (Sheldrick, 2008)'
_computing_structure_solution 'SHELXS-97 (Sheldrick, 2008)'
_diffrn_ambient_temperature 150(2)
_diffrn_measured_fraction_theta_full 0.914
_diffrn_measured_fraction_theta_max 0.914
_diffrn_measurement_device_type 'Bruker APEX-II CCD'
_diffrn_measurement_method '\f and \w scans'
_diffrn_radiation_monochromator graphite
_diffrn_radiation_source 'fine-focus sealed tube'
_diffrn_radiation_type MoK\a
_diffrn_radiation_wavelength 0.71073
_diffrn_reflns_av_R_equivalents 0.0733
_diffrn_reflns_av_unetI/netI 0.0552
_diffrn_reflns_limit_h_max 33
_diffrn_reflns_limit_h_min -36
_diffrn_reflns_limit_k_max 7
_diffrn_reflns_limit_k_min -7
_diffrn_reflns_limit_l_max 22
_diffrn_reflns_limit_l_min -22
_diffrn_reflns_number 14781
_diffrn_reflns_theta_full 25.00
_diffrn_reflns_theta_max 25.00
_diffrn_reflns_theta_min 2.43
_exptl_absorpt_coefficient_mu 0.576
_exptl_absorpt_correction_T_max 0.9829
_exptl_absorpt_correction_T_min 0.9663
_exptl_absorpt_correction_type multi-scan
_exptl_absorpt_process_details SADABS
_exptl_crystal_colour COLOURLESS
_exptl_crystal_density_diffrn 1.506
_exptl_crystal_density_method 'not measured'
_exptl_crystal_description PLATE
_exptl_crystal_F_000 1828
_exptl_crystal_size_max 0.06
_exptl_crystal_size_mid 0.04
_exptl_crystal_size_min 0.03
_refine_diff_density_max 1.244
_refine_diff_density_min -1.180
_refine_diff_density_rms 0.131
_refine_ls_extinction_method none
_refine_ls_goodness_of_fit_ref 1.063
_refine_ls_hydrogen_treatment constr
_refine_ls_matrix_type full
_refine_ls_number_parameters 266
_refine_ls_number_reflns 3126
_refine_ls_number_restraints 0
_refine_ls_restrained_S_all 1.063
_refine_ls_R_factor_all 0.1035
_refine_ls_R_factor_gt 0.0836
_refine_ls_shift/su_max 0.000
_refine_ls_shift/su_mean 0.000
_refine_ls_structure_factor_coef Fsqd
_refine_ls_weighting_details 'calc w=1/[\s^2^(Fo^2^)+(0.1426P)^2^+18.9372P] where P=(Fo^2^+2Fc^2^)/3'
_refine_ls_weighting_scheme calc
_refine_ls_wR_factor_gt 0.2180
_refine_ls_wR_factor_ref 0.2396
_reflns_number_gt 2394
_reflns_number_total 3126
_reflns_threshold_expression >2sigma(I)
_cod_data_source_file c3ce40974k.txt
_cod_data_source_block 3py4cnu_coso4
_cod_depositor_comments
;
The following automatic conversions were performed:

'_symmetry_cell_setting' value 'Monoclinic' changed to 'monoclinic'
according to /home/saulius/struct/CIF-dictionaries/cif_core.dic
dictionary named 'cif_core.dic' version 2.4.2 from
2011-04-26.

'_exptl_absorpt_correction_type' value 'MULTI-SCAN'
changed to 'multi-scan' according to
/home/saulius/struct/CIF-dictionaries/cif_core.dic dictionary named
'cif_core.dic' version 2.4.2 from 2011-04-26.

Automatic conversion script
Id: cif_fix_values 1891 2012-01-12 08:04:46Z andrius 
;
_cod_original_sg_symbol_H-M 'C2/c  '
_cod_database_code 7210929

loop_
_symmetry_equiv_pos_as_xyz
'x, y, z'
'-x, y, -z+1/2'
'x+1/2, y+1/2, z'
'-x+1/2, y+1/2, -z+1/2'
'-x, -y, -z'
'x, -y, z-1/2'
'-x+1/2, -y+1/2, -z'
'x+1/2, -y+1/2, z-1/2'

loop_
_atom_site_label
_atom_site_type_symbol
_atom_site_fract_x
_atom_site_fract_y
_atom_site_fract_z
_atom_site_U_iso_or_equiv
_atom_site_adp_type
_atom_site_occupancy
_atom_site_symmetry_multiplicity
_atom_site_calc_flag
_atom_site_refinement_flags
_atom_site_disorder_assembly
_atom_site_disorder_group
C16 C 0.18409(19) 0.2957(9) 0.4729(3) 0.0377(13) Uani 1 1 d . . .
H16A H 0.1689 0.4096 0.4517 0.057 Uiso 1 1 calc R . .
H16B H 0.2074 0.2571 0.4449 0.057 Uiso 1 1 calc R . .
H16C H 0.1958 0.3312 0.5191 0.057 Uiso 1 1 calc R . .
O1W O 0.9747(3) 0.7713(14) 0.1985(4) 0.123(3) Uani 1 1 d . . .
O5 O 0.9821(5) 0.505(2) 0.2079(8) 0.074(4) Uiso 0.43 1 d P A 2
O4 O 0.9750(6) 0.227(3) 0.3200(8) 0.067(4) Uiso 0.39 1 d P A 2
O5A O 0.9639(4) 0.3669(17) 0.2049(6) 0.075(3) Uiso 0.57 1 d P A 1
O4A O 0.9884(3) 0.1456(15) 0.3096(4) 0.061(2) Uiso 0.61 1 d P A 1
Co1 Co 0.0000 -0.5000 0.0000 0.0243(4) Uani 1 2 d S . .
S2 S 1.0000 0.2899(4) 0.2500 0.0759(11) Uani 1 2 d S . .
N1 N 0.05642(13) -0.4341(7) 0.0693(2) 0.0267(9) Uani 1 1 d . . .
N2 N 0.09792(13) -0.0259(6) 0.1826(2) 0.0244(9) Uani 1 1 d . . .
H2 H 0.0726 0.0240 0.1889 0.029 Uiso 1 1 calc R . .
N3 N 0.12318(12) 0.2320(6) 0.2546(2) 0.0232(9) Uani 1 1 d . . .
H3 H 0.0965 0.2390 0.2652 0.028 Uiso 1 1 calc R . .
N4 N 0.25675(17) 0.9788(7) 0.3844(3) 0.0399(12) Uani 1 1 d . . .
O3 O 0.17110(10) 0.0345(5) 0.19863(19) 0.0276(8) Uani 1 1 d . . .
O1 O -0.00494(14) -0.7768(6) 0.0536(3) 0.0541(13) Uani 1 1 d . . .
O2 O -0.04005(13) -0.3619(7) 0.0714(2) 0.0493(12) Uani 1 1 d . . .
C7 C 0.15211(14) 0.3794(7) 0.2833(2) 0.0203(10) Uani 1 1 d . . .
C6 C 0.13387(14) 0.0780(7) 0.2113(2) 0.0205(9) Uani 1 1 d . . .
C9 C 0.15997(16) 0.7111(8) 0.3351(2) 0.0257(10) Uani 1 1 d . . .
H9 H 0.1477 0.8295 0.3509 0.031 Uiso 1 1 calc R . .
C12 C 0.19734(14) 0.3569(7) 0.2875(2) 0.0210(10) Uani 1 1 d . . .
H12 H 0.2098 0.2380 0.2723 0.025 Uiso 1 1 calc R . .
C5 C 0.09045(16) -0.5593(8) 0.0727(3) 0.0274(11) Uani 1 1 d . . .
H5 H 0.0875 -0.6834 0.0500 0.033 Uiso 1 1 calc R . .
C2 C 0.09904(15) -0.2050(7) 0.1442(2) 0.0222(10) Uani 1 1 d . . .
C3 C 0.13464(14) -0.3343(7) 0.1446(2) 0.0213(10) Uani 1 1 d . . .
H3A H 0.1610 -0.3006 0.1687 0.026 Uiso 1 1 calc R . .
C10 C 0.20550(15) 0.6892(7) 0.3377(2) 0.0242(10) Uani 1 1 d . . .
C4 C 0.13000(16) -0.5134(7) 0.1083(3) 0.0240(10) Uani 1 1 d . . .
H4 H 0.1533 -0.6029 0.1078 0.029 Uiso 1 1 calc R . .
C13 C 0.23354(17) 0.8523(8) 0.3634(2) 0.0306(12) Uani 1 1 d . . .
C1 C 0.06092(16) -0.2591(7) 0.1040(3) 0.0267(11) Uani 1 1 d . . .
H1A H 0.0376 -0.1691 0.1014 0.032 Uiso 1 1 calc R . .
C8 C 0.13352(15) 0.5560(8) 0.3090(2) 0.0250(10) Uani 1 1 d . . .
H8 H 0.1033 0.5684 0.3083 0.030 Uiso 1 1 calc R . .
C11 C 0.22374(16) 0.5131(7) 0.3143(2) 0.0241(10) Uani 1 1 d . . .
H11 H 0.2539 0.4991 0.3165 0.029 Uiso 1 1 calc R . .
N5 N 0.15377(14) 0.1268(6) 0.4771(2) 0.0270(9) Uani 1 1 d . . .
O6 O 0.08390(13) 0.0142(6) 0.4620(3) 0.0476(11) Uani 1 1 d . . .
C14 C 0.11230(18) 0.1456(9) 0.4560(3) 0.0345(12) Uani 1 1 d . . .
H14 H 0.1035 0.2669 0.4348 0.041 Uiso 1 1 calc R . .
C15 C 0.17044(18) -0.0542(9) 0.5126(3) 0.0354(12) Uani 1 1 d . . .
H15A H 0.1691 -0.0383 0.5622 0.053 Uiso 1 1 calc R . .
H15B H 0.2002 -0.0757 0.5021 0.053 Uiso 1 1 calc R . .
H15C H 0.1530 -0.1682 0.4968 0.053 Uiso 1 1 calc R . .

loop_
_atom_site_aniso_label
_atom_site_aniso_U_11
_atom_site_aniso_U_22
_atom_site_aniso_U_33
_atom_site_aniso_U_23
_atom_site_aniso_U_13
_atom_site_aniso_U_12
C16 0.036(3) 0.039(3) 0.039(3) 0.000(2) 0.005(2) -0.011(2)
O1W 0.142(8) 0.133(7) 0.090(5) 0.001(5) -0.012(5) -0.025(6)
Co1 0.0163(5) 0.0214(6) 0.0339(6) -0.0067(4) -0.0080(4) -0.0001(3)
S2 0.0073(9) 0.0333(13) 0.187(3) 0.000 0.0047(13) 0.000
N1 0.0177(19) 0.025(2) 0.037(2) -0.0061(18) -0.0071(16) -0.0004(17)
N2 0.0102(18) 0.027(2) 0.035(2) -0.0111(17) -0.0041(16) 0.0009(15)
N3 0.0109(18) 0.031(2) 0.0277(19) -0.0094(17) 0.0023(14) -0.0023(15)
N4 0.030(2) 0.035(3) 0.053(3) -0.018(2) 0.000(2) -0.009(2)
O3 0.0143(17) 0.0296(19) 0.0391(19) -0.0119(15) 0.0031(14) -0.0026(13)
O1 0.030(2) 0.033(2) 0.095(4) 0.015(2) -0.020(2) -0.0047(18)
O2 0.025(2) 0.069(3) 0.052(2) -0.028(2) -0.0080(17) 0.008(2)
C7 0.016(2) 0.026(3) 0.018(2) -0.0046(18) -0.0013(16) -0.0030(18)
C6 0.016(2) 0.020(2) 0.024(2) -0.0015(18) -0.0006(17) -0.0023(18)
C9 0.025(2) 0.028(3) 0.024(2) -0.0049(19) -0.0009(18) 0.005(2)
C12 0.015(2) 0.023(2) 0.025(2) -0.0052(18) 0.0019(16) 0.0007(18)
C5 0.025(3) 0.023(2) 0.033(2) -0.004(2) -0.006(2) 0.003(2)
C2 0.019(2) 0.022(2) 0.025(2) -0.0022(18) 0.0007(18) -0.0013(19)
C3 0.017(2) 0.024(2) 0.022(2) 0.0032(18) -0.0038(17) -0.0034(18)
C10 0.021(2) 0.027(3) 0.024(2) -0.0044(19) -0.0014(17) -0.0049(19)
C4 0.021(2) 0.021(2) 0.030(2) 0.0031(18) -0.0036(19) 0.0006(18)
C13 0.030(3) 0.036(3) 0.026(2) -0.005(2) 0.004(2) 0.001(2)
C1 0.018(2) 0.025(3) 0.036(3) -0.006(2) -0.0044(19) 0.0008(19)
C8 0.016(2) 0.028(3) 0.031(2) -0.006(2) -0.0022(18) 0.0042(19)
C11 0.015(2) 0.033(3) 0.023(2) -0.0034(19) -0.0006(17) -0.0013(18)
N5 0.025(2) 0.028(2) 0.028(2) 0.0044(17) 0.0018(16) -0.0006(17)
O6 0.023(2) 0.045(3) 0.074(3) 0.014(2) -0.0064(19) -0.0067(17)
C14 0.029(3) 0.035(3) 0.040(3) 0.007(2) 0.002(2) 0.004(2)
C15 0.029(3) 0.041(3) 0.036(3) 0.010(2) 0.008(2) 0.004(2)

loop_
_atom_type_symbol
_atom_type_description
_atom_type_scat_dispersion_real
_atom_type_scat_dispersion_imag
_atom_type_scat_source
C C 0.0033 0.0016 'International Tables Vol C Tables 4.2.6.8 and 6.1.1.4'
H H 0.0000 0.0000 'International Tables Vol C Tables 4.2.6.8 and 6.1.1.4'
N N 0.0061 0.0033 'International Tables Vol C Tables 4.2.6.8 and 6.1.1.4'
O O 0.0106 0.0060 'International Tables Vol C Tables 4.2.6.8 and 6.1.1.4'
S S 0.1246 0.1234 'International Tables Vol C Tables 4.2.6.8 and 6.1.1.4'
Co Co 0.3494 0.9721 'International Tables Vol C Tables 4.2.6.8 and 6.1.1.4'

loop_
_geom_angle_atom_site_label_1
_geom_angle_atom_site_label_2
_geom_angle_atom_site_label_3
_geom_angle
_geom_angle_site_symmetry_1
_geom_angle_site_symmetry_3
O1 Co1 O1 180.0 5_545 .
O1 Co1 O2 89.7(2) 5_545 5_545
O1 Co1 O2 90.3(2) . 5_545
O1 Co1 O2 90.3(2) 5_545 .
O1 Co1 O2 89.7(2) . .
O2 Co1 O2 180.0 5_545 .
O1 Co1 N1 87.69(16) 5_545 5_545
O1 Co1 N1 92.31(16) . 5_545
O2 Co1 N1 89.69(16) 5_545 5_545
O2 Co1 N1 90.31(16) . 5_545
O1 Co1 N1 92.31(16) 5_545 .
O1 Co1 N1 87.69(16) . .
O2 Co1 N1 90.31(16) 5_545 .
O2 Co1 N1 89.69(16) . .
N1 Co1 N1 180.0 5_545 .
O5A S2 O5A 138.7(9) 2_755 .
O5A S2 O4A 116.6(6) 2_755 2_755
O5A S2 O4A 89.2(6) . 2_755
O5A S2 O4A 89.2(6) 2_755 .
O5A S2 O4A 116.6(6) . .
O4A S2 O4A 103.9(8) 2_755 .
O5A S2 O4 101.1(8) 2_755 2_755
O5A S2 O4 89.2(7) . 2_755
O4A S2 O4 25.7(6) 2_755 2_755
O4A S2 O4 126.2(9) . 2_755
O5A S2 O4 89.2(7) 2_755 .
O5A S2 O4 101.1(8) . .
O4A S2 O4 126.2(9) 2_755 .
O4A S2 O4 25.7(6) . .
O4 S2 O4 150.8(13) 2_755 .
O5A S2 O5 38.6(6) 2_755 2_755
O5A S2 O5 101.2(8) . 2_755
O4A S2 O5 141.1(7) 2_755 2_755
O4A S2 O5 104.5(6) . 2_755
O4 S2 O5 116.2(8) 2_755 2_755
O4 S2 O5 88.8(8) . 2_755
O5A S2 O5 101.2(8) 2_755 .
O5A S2 O5 38.6(6) . .
O4A S2 O5 104.5(6) 2_755 .
O4A S2 O5 141.1(7) . .
O4 S2 O5 88.8(8) 2_755 .
O4 S2 O5 116.2(8) . .
O5 S2 O5 67.0(10) 2_755 .
C5 N1 C1 117.5(4) . .
C5 N1 Co1 119.9(3) . .
C1 N1 Co1 122.1(3) . .
C6 N2 C2 125.6(4) . .
C6 N3 C7 125.5(4) . .
C12 C7 N3 123.2(4) . .
C12 C7 C8 119.9(4) . .
N3 C7 C8 117.0(4) . .
O3 C6 N3 124.5(4) . .
O3 C6 N2 122.4(4) . .
N3 C6 N2 113.1(4) . .
C8 C9 C10 119.6(4) . .
C11 C12 C7 119.6(4) . .
N1 C5 C4 123.0(5) . .
C3 C2 N2 124.8(4) . .
C3 C2 C1 118.2(4) . .
N2 C2 C1 117.0(4) . .
C4 C3 C2 118.5(4) . .
C11 C10 C9 120.1(4) . .
C11 C10 C13 119.7(4) . .
C9 C10 C13 120.2(5) . .
C3 C4 C5 119.5(4) . .
N4 C13 C10 178.2(6) . .
N1 C1 C2 123.1(4) . .
C9 C8 C7 120.1(4) . .
C10 C11 C12 120.6(4) . .
C14 N5 C15 121.5(5) . .
C14 N5 C16 121.2(5) . .
C15 N5 C16 117.0(4) . .
O6 C14 N5 125.2(5) . .

loop_
_geom_bond_atom_site_label_1
_geom_bond_atom_site_label_2
_geom_bond_distance
_geom_bond_site_symmetry_2
C16 N5 1.461(7) .
O5 S2 1.705(14) .
O4 S2 1.647(16) .
O5A S2 1.445(11) .
O4A S2 1.550(9) .
Co1 O1 2.111(4) 5_545
Co1 O1 2.111(4) .
Co1 O2 2.113(4) 5_545
Co1 O2 2.113(4) .
Co1 N1 2.147(4) 5_545
Co1 N1 2.147(4) .
S2 O5A 1.445(11) 2_755
S2 O4A 1.550(9) 2_755
S2 O4 1.647(16) 2_755
S2 O5 1.705(14) 2_755
N1 C5 1.331(7) .
N1 C1 1.338(6) .
N2 C6 1.380(6) .
N2 C2 1.397(6) .
N3 C6 1.369(6) .
N3 C7 1.404(6) .
N4 C13 1.152(7) .
O3 C6 1.221(6) .
C7 C12 1.394(6) .
C7 C8 1.405(7) .
C9 C8 1.379(7) .
C9 C10 1.403(7) .
C12 C11 1.388(7) .
C5 C4 1.382(7) .
C2 C3 1.388(7) .
C2 C1 1.399(7) .
C3 C4 1.375(7) .
C10 C11 1.382(7) .
C10 C13 1.444(7) .
N5 C14 1.313(7) .
N5 C15 1.451(7) .
O6 C14 1.243(7) .
